data_7245069
loop_
_publ_author_name
'Ikeshita, Masahiro'
'Suzuki, Takato'
'Matsudaira, Kana'
'Kitahara, Maho'
'Imai, Yoshitane'
'Tsuno, Takashi'

_publ_section_title
;
 Multi-colour circularly polarized luminescence properties of chiral
 Schiff-base boron difluoride complexes
;
_journal_name_full 'Physical Chemistry Chemical Physics'
_journal_paper_doi 10.1039/D2CP01861F
_journal_year 2022
_chemical_absolute_configuration ad
_chemical_formula_moiety 'C19 H16 B F2 N O'
_chemical_formula_sum 'C19 H16 B F2 N O'
_chemical_formula_weight 323.14
_space_group_crystal_system orthorhombic
_space_group_IT_number 19
_space_group_name_Hall 'P 2ac 2ab'
_space_group_name_H-M_alt 'P 21 21 21'
_atom_sites_solution_hydrogens geom
_atom_sites_solution_primary dual
_audit_creation_date 2021-12-09
_audit_creation_method
;
Olex2 1.3
(compiled 2020.11.12 svn.r5f609507 for OlexSys, GUI svn.r6408)
;
_audit_update_record
;
2022-02-10 deposited with the CCDC.	2022-06-13 downloaded from the CCDC.
;
_cell_angle_alpha 90
_cell_angle_beta 90
_cell_angle_gamma 90
_cell_formula_units_Z 4
_cell_length_a 6.1678(14)
_cell_length_b 8.1722(13)
_cell_length_c 31.570(5)
_cell_measurement_reflns_used 1200
_cell_measurement_temperature 173.15
_cell_measurement_theta_max 19.7160
_cell_measurement_theta_min 2.7840
_cell_volume 1591.3(5)
_computing_cell_refinement 'CrysAlisPro 1.171.39.46e (Rigaku OD, 2018)'
_computing_data_collection 'CrysAlisPro 1.171.39.46e (Rigaku OD, 2018)'
_computing_data_reduction 'CrysAlisPro 1.171.39.46e (Rigaku OD, 2018)'
_computing_molecular_graphics 'Olex2 1.3 (Dolomanov et al., 2009)'
_computing_publication_material 'Olex2 1.3 (Dolomanov et al., 2009)'
_computing_structure_refinement 'SHELXL 2018/3 (Sheldrick, 2015)'
_computing_structure_solution 'ShelXT (Sheldrick, 2015)'
_diffrn_ambient_temperature 173.15
_diffrn_detector 'Rigaku HyPix-3000 area detector'
_diffrn_detector_area_resol_mean 10.0
_diffrn_detector_type 'HPC area detector'
_diffrn_measured_fraction_theta_full 0.997
_diffrn_measured_fraction_theta_max 0.962
_diffrn_measurement_details
;
List of Runs (angles in degrees, time in seconds):

  # Type    Start    End  Width  t~exp~   \w     \q     \k     \f   Frames
#--------------------------------------------------------------------------
  1  \w    -14.00  25.00   0.50   67.01    --   20.00  54.00 -30.00   78
  2  \w     28.00  54.00   0.50   67.01    --   20.00  54.00 -30.00   52
  3  \w     79.00 109.00   0.50   67.01    --   20.00  54.00 -30.00   60
  4  \w    -74.00  93.00   0.50   67.01    --   20.00  54.00 -90.00  334
  5  \w    -68.00 -43.00   0.50   67.01    --   20.00  54.00 -60.00   50
  6  \w    -22.00 110.00   0.50   67.01    --   20.00  54.00 -60.00  264
  7  \w     14.00  51.00   0.50   67.01    --   20.00  54.00-120.00   74
  8  \w     83.00 108.00   0.50   67.01    --   20.00  54.00-120.00   50
  9  \w    -67.00 -41.00   0.50   67.01    --   20.00  54.00   0.00   52
 10  \w    -71.00 -46.00   0.50   67.01    --   20.00  54.00 -30.00   50
;
_diffrn_measurement_device 'fixed-chi diffractometer'
_diffrn_measurement_device_type 'Rigaku XtaLAB mini2'
_diffrn_measurement_method '\w scans'
_diffrn_orient_matrix_type 'CrysAlisPro convention (1999,Acta A55,543-557)'
_diffrn_orient_matrix_UB_11 0.0084617000
_diffrn_orient_matrix_UB_12 0.0753078000
_diffrn_orient_matrix_UB_13 -0.0110756000
_diffrn_orient_matrix_UB_21 0.0044455000
_diffrn_orient_matrix_UB_22 -0.0430544000
_diffrn_orient_matrix_UB_23 -0.0194990000
_diffrn_orient_matrix_UB_31 -0.1144750000
_diffrn_orient_matrix_UB_32 0.0042410000
_diffrn_orient_matrix_UB_33 -0.0015501000
_diffrn_radiation_monochromator 'curved graphite'
_diffrn_radiation_probe x-ray
_diffrn_radiation_type 'Mo K\a'
_diffrn_radiation_wavelength 0.71073
_diffrn_reflns_av_R_equivalents 0.1352
_diffrn_reflns_av_unetI/netI 0.2689
_diffrn_reflns_Laue_measured_fraction_full 0.997
_diffrn_reflns_Laue_measured_fraction_max 0.962
_diffrn_reflns_limit_h_max 8
_diffrn_reflns_limit_h_min -8
_diffrn_reflns_limit_k_max 8
_diffrn_reflns_limit_k_min -11
_diffrn_reflns_limit_l_max 32
_diffrn_reflns_limit_l_min -44
_diffrn_reflns_number 14957
_diffrn_reflns_point_group_measured_fraction_full 0.996
_diffrn_reflns_point_group_measured_fraction_max 0.949
_diffrn_reflns_theta_full 27.500
_diffrn_reflns_theta_max 30.543
_diffrn_reflns_theta_min 2.574
_diffrn_source 'Sealed X-ray tube'
_diffrn_source_type 'Sealed X-ray tube'
_exptl_absorpt_coefficient_mu 0.098
_exptl_absorpt_correction_T_max 1.00000
_exptl_absorpt_correction_T_min 0.24387
_exptl_absorpt_correction_type multi-scan
_exptl_absorpt_process_details
;
CrysAlisPro 1.171.39.46e (Rigaku Oxford Diffraction, 2018)
Empirical absorption correction using spherical harmonics,
 implemented in SCALE3 ABSPACK scaling algorithm.
;
_exptl_crystal_colour yellow
_exptl_crystal_colour_primary yellow
_exptl_crystal_density_diffrn 1.349
_exptl_crystal_description needle
_exptl_crystal_F_000 672
_exptl_crystal_preparation CH2Cl2/EtOH
_exptl_crystal_size_max 0.25
_exptl_crystal_size_mid 0.05
_exptl_crystal_size_min 0.02
_refine_diff_density_max 0.270
_refine_diff_density_min -0.248
_refine_diff_density_rms 0.054
_refine_ls_abs_structure_details
;
 Flack x determined using 414 quotients [(I+)-(I-)]/[(I+)+(I-)]
 (Parsons, Flack and Wagner, Acta Cryst. B69 (2013) 249-259).
;
_refine_ls_abs_structure_Flack 0.3(10)
_refine_ls_extinction_method none
_refine_ls_goodness_of_fit_ref 1.004
_refine_ls_hydrogen_treatment constr
_refine_ls_matrix_type full
_refine_ls_number_parameters 218
_refine_ls_number_reflns 4620
_refine_ls_number_restraints 32
_refine_ls_restrained_S_all 1.003
_refine_ls_R_factor_all 0.2598
_refine_ls_R_factor_gt 0.1104
_refine_ls_shift/su_max 0.000
_refine_ls_shift/su_mean 0.000
_refine_ls_structure_factor_coef Fsqd
_refine_ls_weighting_details 'w=1/[\s^2^(Fo^2^)+(0.0410P)^2^] where P=(Fo^2^+2Fc^2^)/3'
_refine_ls_weighting_scheme calc
_refine_ls_wR_factor_gt 0.1265
_refine_ls_wR_factor_ref 0.1626
_reflns_Friedel_coverage 0.702
_reflns_Friedel_fraction_full 0.996
_reflns_Friedel_fraction_max 0.930
_reflns_number_gt 1834
_reflns_number_total 4620
_reflns_threshold_expression 'I > 2\s(I)'
_cod_data_source_file d2cp01861f2.cif
_cod_data_source_block exp_459
_cod_database_code 7245069
_shelx_shelxl_version_number 2018/3
_chemical_oxdiff_formula C19H16NOBF2
_shelx_space_group_comment
;
The symmetry employed for this shelxl refinement is uniquely defined
by the following loop, which should always be used as a source of
symmetry information in preference to the above space-group names.
They are only intended as comments.
;
_shelx_estimated_absorpt_t_max 0.998
_shelx_estimated_absorpt_t_min 0.976
_reflns_odcompleteness_completeness 99.69
_reflns_odcompleteness_iscentric 1
_reflns_odcompleteness_theta 26.32
_olex2_refinement_description
;
1. Rigid bond restraints
 C009, C00C, C00G, N004, B1
 with sigma for 1-2 distances of 0.001 and sigma for 1-3 distances of 0.001
2. Uiso/Uaniso restraints and constraints
C009 \\sim C00C \\sim N004 \\sim B1 \\sim C00G: within 1.7A with sigma of 0.001
and sigma for terminal atoms of 0.002 within 1.7A
3.a Ternary CH refined with riding coordinates:
 C00C(H00C)
3.b Aromatic/amide H refined with riding coordinates:
 C005(H005), C007(H007), C00B(H00B), C00E(H00E), C00F(H00F), C00H(H00H),
 C00I(H00I), C00J(H00J), C00K(H00K), C00L(H00L), C00M(H00M), C00N(H00N)
3.c Idealised Me refined as rotating group:
 C00G(H00A,H00D,H00G)
;
_olex2_submission_special_instructions 'No special instructions were received'
_oxdiff_exptl_absorpt_empirical_details
;
Empirical correction (ABSPACK) includes:
- Absorption correction using spherical harmonics
- Frame scaling
;
_oxdiff_exptl_absorpt_empirical_full_max 2.426
_oxdiff_exptl_absorpt_empirical_full_min 0.579

loop_
_space_group_symop_operation_xyz
'x, y, z'
'-x+1/2, -y, z+1/2'
'-x, y+1/2, -z+1/2'
'x+1/2, -y+1/2, -z'

loop_
_atom_site_label
_atom_site_type_symbol
_atom_site_fract_x
_atom_site_fract_y
_atom_site_fract_z
_atom_site_U_iso_or_equiv
_atom_site_adp_type
_atom_site_occupancy
_atom_site_site_symmetry_order
_atom_site_calc_flag
_atom_site_refinement_flags_posn
_atom_site_refinement_flags_adp
_atom_site_refinement_flags_occupancy
_atom_site_disorder_assembly
_atom_site_disorder_group
F001 F 0.8401(6) 0.9344(5) 0.68817(10) 0.0562(11) Uani 1 1 d . . . . .
F002 F 0.9325(6) 0.7072(4) 0.65150(12) 0.0548(11) Uani 1 1 d . . . . .
O1 O 0.8193(6) 0.9390(5) 0.61544(12) 0.0348(11) Uani 1 1 d . . . . .
N004 N 0.5611(8) 0.7686(5) 0.65712(14) 0.0270(8) Uani 1 1 d . U . . .
C005 C 0.3231(10) 0.8635(7) 0.55465(17) 0.0261(15) Uani 1 1 d . . . . .
H005 H 0.185388 0.813287 0.558190 0.031 Uiso 1 1 calc R U . . .
C006 C 0.3754(10) 0.9396(7) 0.51573(18) 0.0262(15) Uani 1 1 d . . . . .
C007 C 0.4218(10) 0.7787(7) 0.62647(17) 0.0250(15) Uani 1 1 d . . . . .
H007 H 0.283161 0.729823 0.629861 0.030 Uiso 1 1 calc R U . . .
C008 C 0.6763(10) 0.9377(7) 0.58270(18) 0.0253(14) Uani 1 1 d . . . . .
C009 C 0.4142(10) 0.5127(7) 0.68753(16) 0.0267(9) Uani 1 1 d . U . . .
C00A C 0.4710(9) 0.8615(6) 0.58762(18) 0.0200(14) Uani 1 1 d . . . . .
C00B C 0.7261(10) 1.0150(7) 0.54537(19) 0.0295(16) Uani 1 1 d . . . . .
H00B H 0.862342 1.068047 0.542491 0.035 Uiso 1 1 calc R U . . .
C00C C 0.5018(10) 0.6807(7) 0.69770(17) 0.0273(8) Uani 1 1 d . U . . .
H00C H 0.640579 0.663232 0.713452 0.033 Uiso 1 1 calc R U . . .
C00D C 0.5797(10) 1.0172(7) 0.51138(18) 0.0280(15) Uani 1 1 d . . . . .
C00E C 0.2120(10) 0.4587(8) 0.70110(18) 0.0362(16) Uani 1 1 d . . . . .
H00E H 0.123346 0.529234 0.717582 0.043 Uiso 1 1 calc R U . . .
C00F C 0.5381(10) 0.4058(7) 0.66341(17) 0.0354(16) Uani 1 1 d . . . . .
H00F H 0.677741 0.439398 0.654137 0.042 Uiso 1 1 calc R U . . .
C00G C 0.3641(10) 0.7896(7) 0.72506(17) 0.0312(11) Uani 1 1 d . U . . .
H00A H 0.435933 0.895767 0.728542 0.047 Uiso 1 1 calc R U . . .
H00D H 0.344184 0.738531 0.752866 0.047 Uiso 1 1 calc R U . . .
H00G H 0.222542 0.805629 0.711597 0.047 Uiso 1 1 calc R U . . .
C00H C 0.6319(11) 1.0915(8) 0.47189(19) 0.0396(18) Uani 1 1 d . . . . .
H00H H 0.767462 1.145005 0.468440 0.048 Uiso 1 1 calc R U . . .
C00I C 0.1382(11) 0.3040(8) 0.6910(2) 0.0465(19) Uani 1 1 d . . . . .
H00I H 0.001192 0.267635 0.701005 0.056 Uiso 1 1 calc R U . . .
C00J C 0.2291(11) 0.9401(7) 0.48098(19) 0.0396(17) Uani 1 1 d . . . . .
H00J H 0.091163 0.889552 0.483858 0.048 Uiso 1 1 calc R U . . .
C00K C 0.2842(13) 1.0123(8) 0.4435(2) 0.048(2) Uani 1 1 d . . . . .
H00K H 0.184790 1.012471 0.420515 0.058 Uiso 1 1 calc R U . . .
C00L C 0.4647(13) 0.2527(8) 0.6526(2) 0.054(2) Uani 1 1 d . . . . .
H00L H 0.552105 0.182424 0.635736 0.064 Uiso 1 1 calc R U . . .
C00M C 0.4892(13) 1.0864(9) 0.4390(2) 0.050(2) Uani 1 1 d . . . . .
H00M H 0.528508 1.133736 0.412629 0.060 Uiso 1 1 calc R U . . .
C00N C 0.2651(13) 0.2020(8) 0.6661(2) 0.050(2) Uani 1 1 d . . . . .
H00N H 0.213240 0.096563 0.658473 0.060 Uiso 1 1 calc R U . . .
B1 B 0.7953(11) 0.8406(9) 0.6532(2) 0.0279(9) Uani 1 1 d . U . . .

loop_
_atom_site_aniso_label
_atom_site_aniso_U_11
_atom_site_aniso_U_22
_atom_site_aniso_U_33
_atom_site_aniso_U_23
_atom_site_aniso_U_13
_atom_site_aniso_U_12
F001 0.049(3) 0.081(3) 0.038(2) -0.005(2) -0.007(2) -0.030(2)
F002 0.018(2) 0.061(2) 0.086(3) 0.026(2) 0.004(2) 0.007(2)
O1 0.017(2) 0.051(3) 0.036(2) 0.013(2) -0.007(2) -0.018(2)
N004 0.0172(17) 0.0435(18) 0.0202(15) 0.0036(15) -0.0014(15) -0.0014(15)
C005 0.013(3) 0.034(4) 0.031(4) -0.004(3) -0.002(3) 0.000(3)
C006 0.030(4) 0.022(3) 0.026(4) 0.001(3) -0.002(3) 0.001(3)
C007 0.019(3) 0.029(3) 0.028(4) 0.003(3) 0.005(3) -0.003(3)
C008 0.018(3) 0.028(3) 0.030(4) -0.005(3) 0.007(3) 0.001(3)
C009 0.0179(19) 0.0441(18) 0.0181(17) 0.0049(15) -0.0004(17) -0.0003(17)
C00A 0.015(3) 0.021(3) 0.025(3) -0.001(3) 0.001(3) 0.000(3)
C00B 0.018(4) 0.034(4) 0.037(4) 0.002(3) 0.007(3) -0.003(3)
C00C 0.0178(17) 0.0448(18) 0.0192(15) 0.0036(14) -0.0009(14) -0.0007(15)
C00D 0.034(4) 0.027(3) 0.023(3) 0.001(3) -0.003(3) 0.001(3)
C00E 0.026(4) 0.043(4) 0.040(4) 0.008(3) 0.003(3) 0.001(4)
C00F 0.033(4) 0.045(4) 0.028(4) 0.008(3) 0.006(3) -0.004(4)
C00G 0.023(2) 0.049(2) 0.0216(19) -0.0006(19) -0.0002(18) 0.000(2)
C00H 0.039(5) 0.042(4) 0.037(4) 0.009(3) 0.005(4) 0.003(4)
C00I 0.025(4) 0.045(4) 0.069(5) 0.023(4) 0.003(4) -0.005(4)
C00J 0.039(4) 0.041(4) 0.039(4) -0.005(4) -0.007(4) -0.001(4)
C00K 0.058(6) 0.059(5) 0.029(4) 0.010(4) -0.004(4) 0.005(4)
C00L 0.067(6) 0.040(4) 0.054(5) 0.007(4) 0.026(5) 0.008(4)
C00M 0.067(6) 0.051(5) 0.032(4) 0.011(3) 0.009(4) -0.008(5)
C00N 0.061(6) 0.030(4) 0.060(5) 0.004(4) -0.004(5) 0.006(4)
B1 0.0175(19) 0.045(2) 0.0216(18) 0.0037(18) -0.0011(17) -0.0020(18)

loop_
_atom_type_symbol
_atom_type_description
_atom_type_scat_dispersion_real
_atom_type_scat_dispersion_imag
_atom_type_scat_source
C C 0.0033 0.0016 'International Tables Vol C Tables 4.2.6.8 and 6.1.1.4'
H H 0.0000 0.0000 'International Tables Vol C Tables 4.2.6.8 and 6.1.1.4'
B B 0.0013 0.0007 'International Tables Vol C Tables 4.2.6.8 and 6.1.1.4'
F F 0.0171 0.0103 'International Tables Vol C Tables 4.2.6.8 and 6.1.1.4'
N N 0.0061 0.0033 'International Tables Vol C Tables 4.2.6.8 and 6.1.1.4'
O O 0.0106 0.0060 'International Tables Vol C Tables 4.2.6.8 and 6.1.1.4'

loop_
_geom_angle_atom_site_label_1
_geom_angle_atom_site_label_2
_geom_angle_atom_site_label_3
_geom_angle
_geom_angle_site_symmetry_1
_geom_angle_site_symmetry_3
_geom_angle_publ_flag
C008 O1 B1 123.8(5) . . ?
C007 N004 C00C 120.1(5) . . ?
C007 N004 B1 121.9(5) . . ?
C00C N004 B1 117.9(5) . . ?
C006 C005 H005 119.7 . . ?
C00A C005 H005 119.7 . . ?
C00A C005 C006 120.6(6) . . ?
C005 C006 C00D 118.9(5) . . ?
C005 C006 C00J 121.8(6) . . ?
C00D C006 C00J 119.3(5) . . ?
N004 C007 H007 119.0 . . ?
N004 C007 C00A 121.9(6) . . ?
C00A C007 H007 119.0 . . ?
O1 C008 C00A 119.9(5) . . ?
O1 C008 C00B 120.3(5) . . ?
C00B C008 C00A 119.7(6) . . ?
C00E C009 C00C 123.0(6) . . ?
C00F C009 C00C 119.5(5) . . ?
C00F C009 C00E 117.6(6) . . ?
C005 C00A C007 120.7(5) . . ?
C005 C00A C008 120.0(5) . . ?
C008 C00A C007 119.3(5) . . ?
C008 C00B H00B 119.4 . . ?
C008 C00B C00D 121.3(6) . . ?
C00D C00B H00B 119.4 . . ?
N004 C00C H00C 106.4 . . ?
C009 C00C N004 109.8(4) . . ?
C009 C00C H00C 106.4 . . ?
C00G C00C N004 110.0(4) . . ?
C00G C00C C009 117.3(5) . . ?
C00G C00C H00C 106.4 . . ?
C006 C00D C00H 118.5(6) . . ?
C00B C00D C006 119.5(5) . . ?
C00B C00D C00H 122.0(6) . . ?
C009 C00E H00E 119.5 . . ?
C00I C00E C009 121.0(6) . . ?
C00I C00E H00E 119.5 . . ?
C009 C00F H00F 119.1 . . ?
C00L C00F C009 121.9(6) . . ?
C00L C00F H00F 119.1 . . ?
C00C C00G H00A 109.5 . . ?
C00C C00G H00D 109.5 . . ?
C00C C00G H00G 109.5 . . ?
H00A C00G H00D 109.5 . . ?
H00A C00G H00G 109.5 . . ?
H00D C00G H00G 109.5 . . ?
C00D C00H H00H 119.7 . . ?
C00M C00H C00D 120.6(6) . . ?
C00M C00H H00H 119.7 . . ?
C00E C00I H00I 120.2 . . ?
C00E C00I C00N 119.7(7) . . ?
C00N C00I H00I 120.2 . . ?
C006 C00J H00J 119.6 . . ?
C00K C00J C006 120.8(6) . . ?
C00K C00J H00J 119.6 . . ?
C00J C00K H00K 120.1 . . ?
C00J C00K C00M 119.7(7) . . ?
C00M C00K H00K 120.1 . . ?
C00F C00L H00L 120.2 . . ?
C00N C00L C00F 119.7(7) . . ?
C00N C00L H00L 120.2 . . ?
C00H C00M C00K 121.1(6) . . ?
C00H C00M H00M 119.4 . . ?
C00K C00M H00M 119.4 . . ?
C00I C00N H00N 119.9 . . ?
C00L C00N C00I 120.2(7) . . ?
C00L C00N H00N 119.9 . . ?
F001 B1 F002 110.4(5) . . ?
F001 B1 O1 109.4(5) . . ?
F001 B1 N004 109.4(5) . . ?
F002 B1 O1 110.2(5) . . ?
F002 B1 N004 105.8(5) . . ?
O1 B1 N004 111.7(5) . . ?

loop_
_geom_bond_atom_site_label_1
_geom_bond_atom_site_label_2
_geom_bond_distance
_geom_bond_site_symmetry_2
_geom_bond_publ_flag
F001 B1 1.372(7) . ?
F002 B1 1.381(7) . ?
O1 C008 1.359(6) . ?
O1 B1 1.445(7) . ?
N004 C007 1.297(6) . ?
N004 C00C 1.513(6) . ?
N004 B1 1.565(8) . ?
C005 H005 0.9500 . ?
C005 C006 1.415(7) . ?
C005 C00A 1.384(7) . ?
C006 C00D 1.417(7) . ?
C006 C00J 1.421(8) . ?
C007 H007 0.9500 . ?
C007 C00A 1.433(7) . ?
C008 C00A 1.420(7) . ?
C008 C00B 1.372(7) . ?
C009 C00C 1.510(7) . ?
C009 C00E 1.391(7) . ?
C009 C00F 1.389(7) . ?
C00B H00B 0.9500 . ?
C00B C00D 1.403(7) . ?
C00C H00C 1.0000 . ?
C00C C00G 1.503(7) . ?
C00D C00H 1.423(7) . ?
C00E H00E 0.9500 . ?
C00E C00I 1.381(8) . ?
C00F H00F 0.9500 . ?
C00F C00L 1.374(8) . ?
C00G H00A 0.9800 . ?
C00G H00D 0.9800 . ?
C00G H00G 0.9800 . ?
C00H H00H 0.9500 . ?
C00H C00M 1.361(8) . ?
C00I H00I 0.9500 . ?
C00I C00N 1.387(8) . ?
C00J H00J 0.9500 . ?
C00J C00K 1.365(8) . ?
C00K H00K 0.9500 . ?
C00K C00M 1.409(9) . ?
C00L H00L 0.9500 . ?
C00L C00N 1.368(9) . ?
C00M H00M 0.9500 . ?
C00N H00N 0.9500 . ?

loop_
_geom_torsion_atom_site_label_1
_geom_torsion_atom_site_label_2
_geom_torsion_atom_site_label_3
_geom_torsion_atom_site_label_4
_geom_torsion
_geom_torsion_site_symmetry_1
_geom_torsion_site_symmetry_2
_geom_torsion_site_symmetry_3
_geom_torsion_site_symmetry_4
_geom_torsion_publ_flag
O1 C008 C00A C005 178.4(5) . . . . ?
O1 C008 C00A C007 -3.4(8) . . . . ?
O1 C008 C00B C00D -179.1(5) . . . . ?
N004 C007 C00A C005 176.8(5) . . . . ?
N004 C007 C00A C008 -1.3(8) . . . . ?
C005 C006 C00D C00B 0.8(8) . . . . ?
C005 C006 C00D C00H 179.1(5) . . . . ?
C005 C006 C00J C00K -179.0(6) . . . . ?
C006 C005 C00A C007 -177.5(5) . . . . ?
C006 C005 C00A C008 0.7(8) . . . . ?
C006 C00D C00H C00M -0.6(9) . . . . ?
C006 C00J C00K C00M 0.4(9) . . . . ?
C007 N004 C00C C009 51.4(7) . . . . ?
C007 N004 C00C C00G -79.0(6) . . . . ?
C007 N004 B1 F001 130.8(6) . . . . ?
C007 N004 B1 F002 -110.3(6) . . . . ?
C007 N004 B1 O1 9.5(8) . . . . ?
C008 O1 B1 F001 -135.9(5) . . . . ?
C008 O1 B1 F002 102.6(6) . . . . ?
C008 O1 B1 N004 -14.6(8) . . . . ?
C008 C00B C00D C006 0.6(8) . . . . ?
C008 C00B C00D C00H -177.6(6) . . . . ?
C009 C00E C00I C00N -1.5(9) . . . . ?
C009 C00F C00L C00N -0.8(10) . . . . ?
C00A C005 C006 C00D -1.5(8) . . . . ?
C00A C005 C006 C00J 178.4(5) . . . . ?
C00A C008 C00B C00D -1.5(8) . . . . ?
C00B C008 C00A C005 0.8(8) . . . . ?
C00B C008 C00A C007 179.0(5) . . . . ?
C00B C00D C00H C00M 177.6(6) . . . . ?
C00C N004 C007 C00A 179.7(5) . . . . ?
C00C N004 B1 F001 -51.1(7) . . . . ?
C00C N004 B1 F002 67.8(6) . . . . ?
C00C N004 B1 O1 -172.4(5) . . . . ?
C00C C009 C00E C00I 179.9(5) . . . . ?
C00C C009 C00F C00L -178.8(6) . . . . ?
C00D C006 C00J C00K 0.9(9) . . . . ?
C00D C00H C00M C00K 1.9(11) . . . . ?
C00E C009 C00C N004 -124.2(5) . . . . ?
C00E C009 C00C C00G 2.2(8) . . . . ?
C00E C009 C00F C00L 0.9(8) . . . . ?
C00E C00I C00N C00L 1.6(10) . . . . ?
C00F C009 C00C N004 55.5(6) . . . . ?
C00F C009 C00C C00G -178.1(5) . . . . ?
C00F C009 C00E C00I 0.2(8) . . . . ?
C00F C00L C00N C00I -0.5(10) . . . . ?
C00J C006 C00D C00B -179.0(5) . . . . ?
C00J C006 C00D C00H -0.8(8) . . . . ?
C00J C00K C00M C00H -1.8(11) . . . . ?
B1 O1 C008 C00A 12.3(8) . . . . ?
B1 O1 C008 C00B -170.1(5) . . . . ?
B1 N004 C007 C00A -2.2(8) . . . . ?
B1 N004 C00C C009 -126.7(5) . . . . ?
B1 N004 C00C C00G 102.8(6) . . . . ?
